data_4502118
loop_
_publ_author_name
'Cozzolino, Anthony F.'
'Yang, Qin'
'Vargas-Baca, Ignacio'

_publ_section_title
;
 Engineering Second-Order Nonlinear Optical Activity by Means of a
 Noncentrosymmetric Distortion of the [Te&#x2212;N]2Supramolecular Synthon
;
_journal_issue 11
_journal_name_full 'Crystal Growth &amp; Design'
_journal_page_first 4959
_journal_paper_doi 10.1021/cg101060s
_journal_volume 10
_journal_year 2010
_chemical_formula_moiety 'C13 H8 N2 O Te'
_chemical_formula_sum 'C13 H8 N2 O Te'
_chemical_formula_weight 335.81
_chemical_name_common 3-benzoylbenzo-2,1,3-telluradiazole
_chemical_name_systematic 3-benzoylbenzo-2,1,3-telluradiazole
_chemical_properties_physical 'air-sensitive, moisture-sensitive'
_space_group_IT_number 5
_symmetry_cell_setting monoclinic
_symmetry_Int_Tables_number 5
_symmetry_space_group_name_Hall 'C 2y'
_symmetry_space_group_name_H-M 'C 1 2 1'
_atom_sites_solution_hydrogens geom
_atom_sites_solution_primary direct
_atom_sites_solution_secondary difmap
_audit_creation_method SHELXL-97
_cell_angle_alpha 90.00
_cell_angle_beta 96.82(2)
_cell_angle_gamma 90.00
_cell_formula_units_Z 4
_cell_length_a 10.614(16)
_cell_length_b 7.750(11)
_cell_length_c 14.29(2)
_cell_measurement_reflns_used 337
_cell_measurement_temperature 296(2)
_cell_measurement_theta_max 17.597
_cell_measurement_theta_min 3.867
_cell_volume 1167(3)
_computing_cell_refinement 'Bruker APEX2'
_computing_data_collection 'Bruker APEX2'
_computing_data_reduction 'Bruker APEX2'
_computing_molecular_graphics 'WINGX (Farrugia, 1999)'
_computing_publication_material 'WINGX (Farrugia, 1999)'
_computing_structure_refinement 'SHELXL-97 (Sheldrick, 1997)'
_computing_structure_solution 'SHELXL-97 (Sheldrick, 1997)'
_diffrn_ambient_pressure 101.3
_diffrn_ambient_temperature 173(2)
_diffrn_measured_fraction_theta_full 0.839
_diffrn_measured_fraction_theta_max 0.839
_diffrn_measurement_device_type 'CCD area detector'
_diffrn_measurement_method 'phi and omega scans'
_diffrn_radiation_monochromator graphite
_diffrn_radiation_probe x-ray
_diffrn_radiation_type MoK\a
_diffrn_radiation_wavelength 0.71073
_diffrn_reflns_av_R_equivalents 0.0000
_diffrn_reflns_av_sigmaI/netI 0.1246
_diffrn_reflns_limit_h_max 13
_diffrn_reflns_limit_h_min -13
_diffrn_reflns_limit_k_max 9
_diffrn_reflns_limit_k_min 0
_diffrn_reflns_limit_l_max 18
_diffrn_reflns_limit_l_min 0
_diffrn_reflns_number 1187
_diffrn_reflns_theta_full 27.29
_diffrn_reflns_theta_max 27.29
_diffrn_reflns_theta_min 3.26
_diffrn_source_type 'fine-focus sealed tube'
_exptl_absorpt_coefficient_mu 2.532
_exptl_absorpt_correction_T_max 0.975
_exptl_absorpt_correction_T_min 0.541
_exptl_absorpt_correction_type multi-scan
_exptl_absorpt_process_details '(Blessing, 1995) & TWINABS (Sheldrick 2002)'
_exptl_crystal_colour red
_exptl_crystal_density_diffrn 1.912
_exptl_crystal_density_method 'not measured'
_exptl_crystal_description prism
_exptl_crystal_F_000 640
_exptl_crystal_recrystallization_method sublimation
_exptl_crystal_size_max 0.20
_exptl_crystal_size_mid 0.05
_exptl_crystal_size_min 0.01
_refine_diff_density_max 1.457
_refine_diff_density_min -1.220
_refine_diff_density_rms 0.259
_refine_ls_abs_structure_details 'Flack H D (1983), Acta Cryst. A39, 876-881'
_refine_ls_abs_structure_Flack 0.03(19)
_refine_ls_extinction_method none
_refine_ls_goodness_of_fit_ref 1.133
_refine_ls_hydrogen_treatment mixed
_refine_ls_matrix_type full
_refine_ls_number_parameters 155
_refine_ls_number_reflns 1187
_refine_ls_number_restraints 147
_refine_ls_restrained_S_all 1.066
_refine_ls_R_factor_all 0.1004
_refine_ls_R_factor_gt 0.0690
_refine_ls_shift/su_max 0.056
_refine_ls_shift/su_mean 0.011
_refine_ls_structure_factor_coef Fsqd
_refine_ls_weighting_details 'calc w=1/[\s^2^(Fo^2^)+(0.0657P)^2^+0.0000P] where P=(Fo^2^+2Fc^2^)/3'
_refine_ls_weighting_scheme calc
_refine_ls_wR_factor_gt 0.1344
_refine_ls_wR_factor_ref 0.1452
_reflns_number_gt 935
_reflns_number_total 1187
_reflns_threshold_expression >2sigma(I)
_cod_data_source_file cg101060s_si_003.cif
_cod_data_source_block Cmpd_3d
_cod_depositor_comments
;
The following automatic conversions were performed:

'_exptl_absorpt_correction_type' value 'Multi-scan' changed to
'multi-scan' according to
/home/saulius/struct/CIF-dictionaries/cif_core.dic dictionary named
'cif_core.dic' version 2.4.2 from 2011-04-26.

Automatic conversion script
Id: cif_fix_values 1715 2011-07-08 13:25:40Z adriana 
;
_cod_original_sg_symbol_Hall 'P 2y'
_cod_original_sg_symbol_H-M 'C 2'
_cod_database_code 4502118

loop_
_symmetry_equiv_pos_as_xyz
'x, y, z'
'-x, y, -z'
'x+1/2, y+1/2, z'
'-x+1/2, y+1/2, -z'

loop_
_atom_site_label
_atom_site_type_symbol
_atom_site_fract_x
_atom_site_fract_y
_atom_site_fract_z
_atom_site_U_iso_or_equiv
_atom_site_adp_type
_atom_site_occupancy
_atom_site_symmetry_multiplicity
_atom_site_calc_flag
_atom_site_refinement_flags
_atom_site_disorder_assembly
_atom_site_disorder_group
Te1 Te 0.22653(12) 0.4636(6) -0.00797(11) 0.0284(4) Uani 1 1 d D . .
N1 N 0.350(3) 0.629(2) 0.060(3) 0.028(5) Uani 1 1 d DU A 1
C1 C 0.440(3) 0.550(3) 0.112(3) 0.029(3) Uani 1 1 d DU A 1
C2 C 0.533(4) 0.635(2) 0.174(3) 0.032(4) Uani 1 1 d DU A 1
H2 H 0.5304 0.7550 0.1793 0.038 Uiso 1 1 calc R A 1
C3 C 0.628(3) 0.543(3) 0.228(3) 0.031(3) Uani 1 1 d DU A 1
C4 C 0.628(3) 0.357(3) 0.223(3) 0.032(4) Uani 1 1 d DU A 1
H4 H 0.6939 0.2943 0.2557 0.038 Uiso 1 1 calc R A 1
C5 C 0.529(4) 0.269(3) 0.169(3) 0.032(4) Uani 1 1 d DU A 1
H5 H 0.5291 0.1489 0.1689 0.038 Uiso 1 1 calc R A 1
C6 C 0.431(3) 0.359(3) 0.115(3) 0.028(3) Uani 1 1 d DU A 1
N2 N 0.337(3) 0.287(2) 0.063(3) 0.029(5) Uani 1 1 d DU A 1
C7 C 0.740(2) 0.621(4) 0.283(2) 0.034(4) Uani 1 1 d U . .
O1 O 0.8430(15) 0.544(2) 0.2934(14) 0.042(4) Uani 1 1 d U A .
C8 C 0.7324(18) 0.796(4) 0.3283(19) 0.036(4) Uani 1 1 d DU A .
C9 C 0.842(3) 0.886(3) 0.357(2) 0.040(4) Uani 1 1 d DU . .
H9 H 0.9186 0.8395 0.3427 0.048 Uiso 1 1 calc R A .
C10 C 0.847(3) 1.039(3) 0.406(2) 0.043(4) Uani 1 1 d DU A .
H10 H 0.9227 1.0987 0.4207 0.051 Uiso 1 1 calc R . .
C11 C 0.7326(19) 1.100(4) 0.433(2) 0.044(4) Uani 1 1 d DU . .
H11 H 0.7330 1.1990 0.4698 0.053 Uiso 1 1 calc R A .
C12 C 0.618(2) 1.017(3) 0.405(2) 0.041(4) Uani 1 1 d DU A .
H12 H 0.5417 1.0629 0.4186 0.050 Uiso 1 1 calc R . .
C13 C 0.623(2) 0.866(3) 0.3555(19) 0.038(4) Uani 1 1 d DU . .
H13 H 0.5473 0.8062 0.3396 0.046 Uiso 1 1 calc R A .

loop_
_atom_site_aniso_label
_atom_site_aniso_U_11
_atom_site_aniso_U_22
_atom_site_aniso_U_33
_atom_site_aniso_U_23
_atom_site_aniso_U_13
_atom_site_aniso_U_12
Te1 0.0344(6) 0.0156(4) 0.0339(7) 0.001(3) -0.0010(7) -0.001(3)
N1 0.024(9) 0.021(7) 0.040(10) -0.006(9) 0.004(7) 0.004(9)
C1 0.028(6) 0.020(5) 0.040(7) 0.001(8) 0.004(6) 0.002(8)
C2 0.029(7) 0.019(6) 0.045(8) 0.002(7) -0.001(6) 0.004(8)
C3 0.025(6) 0.025(7) 0.042(7) 0.003(7) 0.003(5) 0.005(7)
C4 0.030(7) 0.024(6) 0.041(8) 0.002(8) 0.004(6) 0.011(8)
C5 0.033(7) 0.023(6) 0.040(8) -0.001(8) 0.005(7) 0.008(8)
C6 0.030(7) 0.021(5) 0.034(7) -0.001(8) 0.006(6) 0.002(8)
N2 0.033(9) 0.023(7) 0.031(9) 0.000(9) 0.007(8) -0.001(10)
C7 0.022(8) 0.036(8) 0.044(9) 0.001(8) 0.006(7) 0.002(6)
O1 0.018(7) 0.040(8) 0.066(12) -0.009(8) 0.005(7) -0.001(6)
C8 0.036(8) 0.044(8) 0.027(10) -0.007(7) 0.004(8) -0.009(7)
C9 0.041(8) 0.048(8) 0.030(10) -0.007(6) 0.004(9) -0.013(7)
C10 0.046(8) 0.048(8) 0.033(11) -0.008(6) 0.002(9) -0.015(7)
C11 0.052(8) 0.047(9) 0.033(10) -0.007(7) 0.006(8) -0.009(7)
C12 0.046(8) 0.047(9) 0.032(10) -0.007(6) 0.009(8) -0.005(7)
C13 0.040(7) 0.048(9) 0.027(10) -0.007(7) 0.007(8) -0.004(7)

loop_
_atom_type_symbol
_atom_type_description
_atom_type_scat_dispersion_real
_atom_type_scat_dispersion_imag
_atom_type_scat_source
C C 0.0033 0.0016 'International Tables Vol C Tables 4.2.6.8 and 6.1.1.4'
H H 0.0000 0.0000 'International Tables Vol C Tables 4.2.6.8 and 6.1.1.4'
N N 0.0061 0.0033 'International Tables Vol C Tables 4.2.6.8 and 6.1.1.4'
O O 0.0106 0.0060 'International Tables Vol C Tables 4.2.6.8 and 6.1.1.4'
Te Te -0.5308 1.6751 'International Tables Vol C Tables 4.2.6.8 and 6.1.1.4'

loop_
_geom_angle_atom_site_label_1
_geom_angle_atom_site_label_2
_geom_angle_atom_site_label_3
_geom_angle
N1 Te1 N2 83.2(7)
C1 N1 Te1 111.8(12)
N1 C1 C2 123.8(17)
N1 C1 C6 116.4(14)
C2 C1 C6 119.1(16)
C3 C2 C1 121.1(15)
C2 C3 C7 125(2)
C2 C3 C4 119.1(17)
C7 C3 C4 116(2)
C5 C4 C3 120.8(16)
C4 C5 C6 121.3(15)
N2 C6 C5 124.8(18)
N2 C6 C1 117.3(14)
C5 C6 C1 117.7(15)
C6 N2 Te1 111.2(12)
O1 C7 C3 121(3)
O1 C7 C8 118(2)
C3 C7 C8 121(2)
C9 C8 C13 116(3)
C9 C8 C7 120(2)
C13 C8 C7 124(2)
C8 C9 C10 124(3)
C11 C10 C9 117(2)
C12 C11 C10 121(3)
C11 C12 C13 118(2)
C8 C13 C12 124(2)

loop_
_geom_bond_atom_site_label_1
_geom_bond_atom_site_label_2
_geom_bond_distance
Te1 N1 1.997(14)
Te1 N2 2.003(15)
N1 C1 1.291(19)
C1 C2 1.41(2)
C1 C6 1.49(3)
C2 C3 1.40(2)
C3 C7 1.46(3)
C3 C4 1.44(3)
C4 C5 1.40(2)
C5 C6 1.41(2)
C6 N2 1.292(19)
C7 O1 1.24(3)
C7 C8 1.52(4)
C8 C9 1.38(3)
C8 C13 1.38(3)
C9 C10 1.37(3)
C10 C11 1.40(3)
C11 C12 1.39(3)
C12 C13 1.37(3)
